data_2202346
loop_
_publ_author_name
'Wang, Jian-Feng'
'Lin, Xin'
'Huang, Yao-Jian'
'Su, Wen-Jin'
'Zhao, Yu-Fen'
'Ng, Seik Weng'

_publ_section_title
;
 7-Methoxy-4,6-dimethyl-3<i>H</i>-isobenzofuran-1-one
;
_journal_issue 8
_journal_name_full 'Acta Crystallographica Section E'
_journal_page_first o1235
_journal_page_last o1236
_journal_paper_doi 10.1107/S1600536803016507
_journal_volume 59
_journal_year 2003
_chemical_formula_iupac 'C11 H12 O3'
_chemical_formula_moiety 'C11 H12 O3'
_chemical_formula_sum 'C11 H12 O3'
_chemical_formula_weight 192.21
_chemical_name_systematic
;
7-Methoxy-4,6-dimethyl-3H-isobenzofuran-1-one
;
_space_group_IT_number 33
_symmetry_cell_setting orthorhombic
_symmetry_space_group_name_Hall 'P 2c -2n'
_symmetry_space_group_name_H-M 'P n a 21'
_atom_sites_solution_hydrogens geom
_atom_sites_solution_primary direct
_atom_sites_solution_secondary difmap
_audit_creation_method SHELXL-97
_cell_angle_alpha 90
_cell_angle_beta 90
_cell_angle_gamma 90
_cell_formula_units_Z 4
_cell_length_a 7.5508(7)
_cell_length_b 12.6160(10)
_cell_length_c 10.1223(9)
_cell_measurement_reflns_used 1595
_cell_measurement_temperature 298(2)
_cell_measurement_theta_max 21.8
_cell_measurement_theta_min 2.6
_cell_volume 964.26(15)
_computing_cell_refinement SMART
_computing_data_collection 'SMART (Bruker, 2001)'
_computing_data_reduction 'SAINT (Bruker, 2001)'
_computing_molecular_graphics 'ORTEPII (Johnson, 1976)'
_computing_publication_material SHELXL97
_computing_structure_refinement 'SHELXL97 (Sheldrick, 1997)'
_computing_structure_solution 'SHELXS97 (Sheldrick, 1997)'
_diffrn_ambient_temperature 298(2)
_diffrn_measured_fraction_theta_full 1.00
_diffrn_measured_fraction_theta_max 1.00
_diffrn_measurement_device_type 'Bruker APEX area-detector'
_diffrn_measurement_method '\f and \w'
_diffrn_radiation_monochromator graphite
_diffrn_radiation_source 'fine-focus sealed tube'
_diffrn_radiation_type MoK\a
_diffrn_radiation_wavelength 0.71073
_diffrn_reflns_av_R_equivalents 0.070
_diffrn_reflns_av_sigmaI/netI 0.025
_diffrn_reflns_limit_h_max 8
_diffrn_reflns_limit_h_min -8
_diffrn_reflns_limit_k_max 14
_diffrn_reflns_limit_k_min -15
_diffrn_reflns_limit_l_max 12
_diffrn_reflns_limit_l_min -11
_diffrn_reflns_number 12924
_diffrn_reflns_theta_full 25.0
_diffrn_reflns_theta_max 25.0
_diffrn_reflns_theta_min 2.6
_diffrn_standards_decay_% 0
_diffrn_standards_interval_count 0
_diffrn_standards_interval_time 0
_diffrn_standards_number 0
_exptl_absorpt_coefficient_mu 0.096
_exptl_absorpt_correction_type none
_exptl_crystal_colour Colorless
_exptl_crystal_density_diffrn 1.324
_exptl_crystal_density_method 'not measured'
_exptl_crystal_description Needle
_exptl_crystal_F_000 408
_exptl_crystal_size_max 0.45
_exptl_crystal_size_mid 0.12
_exptl_crystal_size_min 0.09
_refine_diff_density_max 0.15
_refine_diff_density_min -0.26
_refine_ls_abs_structure_details 'Calculation of Flack parameter suppressed by MERG 4'
_refine_ls_abs_structure_Flack 0
_refine_ls_extinction_method none
_refine_ls_goodness_of_fit_ref 1.13
_refine_ls_hydrogen_treatment constr
_refine_ls_matrix_type full
_refine_ls_number_parameters 129
_refine_ls_number_reflns 897
_refine_ls_number_restraints 1
_refine_ls_restrained_S_all 1.13
_refine_ls_R_factor_all 0.065
_refine_ls_R_factor_gt 0.060
_refine_ls_shift/su_max 0.001
_refine_ls_shift/su_mean <0.001
_refine_ls_structure_factor_coef Fsqd
_refine_ls_weighting_details 'calc w = 1/[\s^2^(Fo^2^)+(0.1P)^2^+0.1111P] where P = (Fo^2^+2Fc^2^)/3'
_refine_ls_weighting_scheme calc
_refine_ls_wR_factor_gt 0.151
_refine_ls_wR_factor_ref 0.156
_reflns_number_gt 840
_reflns_number_total 897
_reflns_threshold_expression I>2\s(I)
_cod_data_source_file bt6316.cif
_cod_data_source_block I
_cod_depositor_comments
;
The following automatic conversions were performed:
'_symmetry_cell_setting' value 'Orthorhombic' changed to 'orthorhombic'
according to '/home/saulius/struct/CIF-dictionaries/cif_core.dic'
dictionary named 'cif_core.dic' version 2.4.1 from 2010-06-29.

Automatic conversion script
Id: cif_fix_enum 1527 2010-12-29 10:47:43Z saulius 

The following automatic conversions were performed:

'_symmetry_cell_setting' value 'Orthorhombic' changed to
'orthorhombic' according to
/home/saulius/struct/CIF-dictionaries/cif_core.dic dictionary named
'cif_core.dic' version 2.4.1 from
2010-06-29.

'_exptl_absorpt_correction_type' value 'None' changed to
'none' according to
/home/saulius/struct/CIF-dictionaries/cif_core.dic dictionary named
'cif_core.dic' version 2.4.1 from 2010-06-29.

Automatic conversion script
Id: cif_fix_values 1715 2011-07-08 13:25:40Z adriana 
;
_cod_original_cell_volume 964.27(15)
_cod_database_code 2202346
_cod_database_fobs_code 2202346

loop_
_symmetry_equiv_pos_as_xyz
'x, y, z'
'-x, -y, z+1/2'
'x+1/2, -y+1/2, z'
'-x+1/2, y+1/2, z+1/2'

loop_
_atom_site_label
_atom_site_fract_x
_atom_site_fract_y
_atom_site_fract_z
_atom_site_U_iso_or_equiv
_atom_site_adp_type
_atom_site_calc_flag
_atom_site_refinement_flags
_atom_site_occupancy
_atom_site_disorder_assembly
_atom_site_disorder_group
_atom_site_type_symbol
O1 0.3423(5) 0.9901(2) 0.4999(4) 0.0670(10) Uani d . 1 . . O
O2 0.2527(5) 0.9312(3) 0.3053(4) 0.0690(10) Uani d . 1 . . O
O3 0.2614(4) 0.6788(2) 0.3127(4) 0.0550(10) Uani d . 1 . . O
C1 0.3061(6) 0.9115(4) 0.4148(5) 0.0520(10) Uani d . 1 . . C
C2 0.3997(8) 0.9475(4) 0.6241(5) 0.0600(10) Uani d . 1 . . C
C3 0.3990(5) 0.8311(3) 0.6058(4) 0.0400(10) Uani d . 1 . . C
C4 0.4399(5) 0.7506(4) 0.6960(5) 0.0410(10) Uani d . 1 . . C
C5 0.4198(6) 0.6486(4) 0.6492(4) 0.0430(10) Uani d . 1 . . C
C6 0.3643(5) 0.6247(3) 0.5223(4) 0.0420(10) Uani d . 1 . . C
C7 0.3257(6) 0.7049(4) 0.4340(5) 0.0430(10) Uani d . 1 . . C
C8 0.3440(6) 0.8101(3) 0.4787(5) 0.0440(10) Uani d . 1 . . C
C9 0.4964(7) 0.7760(4) 0.8333(5) 0.0560(10) Uani d . 1 . . C
C10 0.3463(7) 0.5103(3) 0.4784(6) 0.0590(10) Uani d . 1 . . C
C11 0.3633(8) 0.7076(5) 0.2007(6) 0.068(2) Uani d . 1 . . C
H2a 0.3194 0.9679 0.6944 0.072 Uiso calc R 1 . . H
H2b 0.5177 0.9724 0.6457 0.072 Uiso calc R 1 . . H
H5 0.4450 0.5927 0.7061 0.051 Uiso calc R 1 . . H
H9a 0.3940 0.7906 0.8865 0.084 Uiso calc R 1 . . H
H9b 0.5723 0.8371 0.8323 0.084 Uiso calc R 1 . . H
H9C 0.5595 0.7168 0.8698 0.084 Uiso calc R 1 . . H
H10a 0.2270 0.4975 0.4498 0.088 Uiso calc R 1 . . H
H10b 0.3742 0.4642 0.5509 0.088 Uiso calc R 1 . . H
H10c 0.4264 0.4969 0.4067 0.088 Uiso calc R 1 . . H
H11a 0.3037 0.6848 0.1219 0.102 Uiso calc R 1 . . H
H11b 0.4775 0.6743 0.2057 0.102 Uiso calc R 1 . . H
H11c 0.3778 0.7832 0.1987 0.102 Uiso calc R 1 . . H

loop_
_atom_site_aniso_label
_atom_site_aniso_U_11
_atom_site_aniso_U_22
_atom_site_aniso_U_33
_atom_site_aniso_U_12
_atom_site_aniso_U_13
_atom_site_aniso_U_23
O1 0.101(3) 0.038(2) 0.062(2) 0.005(2) 0.003(2) 0.007(2)
O2 0.089(3) 0.062(2) 0.056(2) 0.014(2) -0.001(2) 0.023(2)
O3 0.062(2) 0.063(2) 0.042(2) -0.011(2) -0.004(2) -0.002(2)
C1 0.056(3) 0.048(3) 0.052(3) 0.004(2) 0.008(2) 0.011(2)
C2 0.077(3) 0.050(3) 0.052(3) -0.002(2) 0.005(2) -0.007(2)
C3 0.043(2) 0.038(2) 0.040(2) 0.000(2) 0.005(2) -0.005(2)
C4 0.038(2) 0.047(2) 0.038(2) 0.002(2) 0.009(2) 0.003(2)
C5 0.045(2) 0.047(3) 0.036(2) 0.005(2) 0.002(2) 0.014(2)
C6 0.044(2) 0.038(2) 0.043(3) -0.001(2) 0.005(2) 0.002(2)
C7 0.043(2) 0.053(3) 0.034(2) -0.002(2) 0.001(2) 0.001(2)
C8 0.047(2) 0.043(2) 0.042(3) -0.001(2) 0.004(2) 0.006(2)
C9 0.069(3) 0.058(3) 0.042(3) 0.001(2) -0.004(2) 0.001(2)
C10 0.080(3) 0.043(2) 0.054(3) -0.005(2) -0.001(3) -0.003(2)
C11 0.083(4) 0.083(4) 0.039(3) -0.006(3) 0.003(3) -0.003(3)

loop_
_atom_type_symbol
_atom_type_description
_atom_type_scat_dispersion_real
_atom_type_scat_dispersion_imag
_atom_type_scat_source
C C 0.0033 0.0000 'International Tables Vol C Tables 4.2.6.8 and 6.1.1.4'
H H 0.0000 0.0000 'International Tables Vol C Tables 4.2.6.8 and 6.1.1.4'
O O 0.0106 0.0000 'International Tables Vol C Tables 4.2.6.8 and 6.1.1.4'

loop_
_geom_angle_atom_site_label_1
_geom_angle_atom_site_label_2
_geom_angle_atom_site_label_3
_geom_angle
_geom_angle_publ_flag
C1 O1 C2 110.3(4) yes
C7 O3 C11 117.7(3) yes
O2 C1 O1 120.4(5) yes
O2 C1 C8 130.7(5) yes
O1 C1 C8 108.8(4) yes
O1 C2 C3 105.2(4) yes
C8 C3 C4 122.4(4) yes
C8 C3 C2 108.0(4) yes
C4 C3 C2 129.6(5) yes
C5 C4 C3 115.3(4) yes
C5 C4 C9 123.6(5) yes
C3 C4 C9 121.1(4) yes
C4 C5 C6 123.7(4) yes
C7 C6 C5 120.3(4) yes
C7 C6 C10 119.3(4) yes
C5 C6 C10 120.4(4) yes
O3 C7 C6 118.8(4) yes
O3 C7 C8 123.5(4) yes
C6 C7 C8 117.5(4) yes
C3 C8 C7 120.7(4) yes
C3 C8 C1 107.7(4) yes
C7 C8 C1 131.5(4) yes
O1 C2 H2a 110.7 no
C3 C2 H2a 110.7 no
O1 C2 H2b 110.7 no
C3 C2 H2b 110.7 no
H2a C2 H2b 108.8 no
C4 C5 H5 118.1 no
C6 C5 H5 118.1 no
C4 C9 H9a 109.5 no
C4 C9 H9b 109.5 no
H9a C9 H9b 109.5 no
C4 C9 H9C 109.5 no
H9a C9 H9C 109.5 no
H9b C9 H9C 109.5 no
C6 C10 H10a 109.5 no
C6 C10 H10b 109.5 no
H10a C10 H10b 109.5 no
C6 C10 H10c 109.5 no
H10a C10 H10c 109.5 no
H10b C10 H10c 109.5 no
O3 C11 H11a 109.5 no
O3 C11 H11b 109.5 no
H11a C11 H11b 109.5 no
O3 C11 H11c 109.5 no
H11a C11 H11c 109.5 no
H11b C11 H11c 109.5 no

loop_
_geom_bond_atom_site_label_1
_geom_bond_atom_site_label_2
_geom_bond_site_symmetry_2
_geom_bond_distance
_geom_bond_publ_flag
O1 C1 . 1.342(6) yes
O1 C2 . 1.434(7) yes
O2 C1 . 1.205(6) yes
O3 C7 . 1.361(6) yes
O3 C11 . 1.418(7) yes
C1 C8 . 1.462(6) yes
C2 C3 . 1.480(7) yes
C3 C8 . 1.377(7) yes
C3 C4 . 1.400(7) yes
C4 C5 . 1.381(7) yes
C4 C9 . 1.489(7) yes
C5 C6 . 1.385(6) yes
C6 C7 . 1.381(6) yes
C6 C10 . 1.515(6) yes
C7 C8 . 1.409(6) yes
C2 H2a . 0.97 no
C2 H2b . 0.97 no
C5 H5 . 0.93 no
C9 H9a . 0.96 no
C9 H9b . 0.96 no
C9 H9C . 0.96 no
C10 H10a . 0.96 no
C10 H10b . 0.96 no
C10 H10c . 0.96 no
C11 H11a . 0.96 no
C11 H11b . 0.96 no
C11 H11c . 0.96 no

loop_
_geom_torsion_atom_site_label_1
_geom_torsion_atom_site_label_2
_geom_torsion_atom_site_label_3
_geom_torsion_atom_site_label_4
_geom_torsion
_geom_torsion_publ_flag
C2 O1 C1 O2 178.7(5) no
C2 O1 C1 C8 -1.8(5) no
C1 O1 C2 C3 1.2(5) no
O1 C2 C3 C8 -0.1(5) no
O1 C2 C3 C4 -178.5(4) no
C8 C3 C4 C5 -0.5(6) no
C2 C3 C4 C5 177.6(4) no
C8 C3 C4 C9 -179.1(4) no
C2 C3 C4 C9 -0.9(7) no
C3 C4 C5 C6 0.3(6) no
C9 C4 C5 C6 178.8(4) no
C4 C5 C6 C7 0.1(6) no
C4 C5 C6 C10 179.8(4) no
C11 O3 C7 C6 -118.2(5) no
C11 O3 C7 C8 66.4(6) no
C5 C6 C7 O3 -176.1(4) no
C10 C6 C7 O3 4.3(6) no
C5 C6 C7 C8 -0.4(6) no
C10 C6 C7 C8 180.0(4) no
C4 C3 C8 C7 0.3(6) no
C2 C3 C8 C7 -178.2(4) no
C4 C3 C8 C1 177.6(4) no
C2 C3 C8 C1 -0.9(5) no
O3 C7 C8 C3 175.7(4) no
C6 C7 C8 C3 0.2(6) no
O3 C7 C8 C1 -0.9(8) no
C6 C7 C8 C1 -176.4(5) no
O2 C1 C8 C3 -178.9(5) no
O1 C1 C8 C3 1.7(5) no
O2 C1 C8 C7 -1.9(9) no
O1 C1 C8 C7 178.6(4) no

loop_
_cod_related_entry_id
_cod_related_entry_database
_cod_related_entry_code
1 ChemSpider 3795806
